data_4075793
loop_
_publ_author_name
'S\'anchez-Castro, M. Esther'
'Ramirez-Monroy, Armando'
'Paz-Sandoval, M. Angeles'

_publ_contact_author
;     Angeles Paz-Sandoval
       
      Departamento de Qu\'imica
      Centro de Investigaci\'on y de Estudios Avanzados
      del Instituto Polit\'ecnico Nacional
      Apartado Postal 14-740
      07000 M\'exico, D.F.
      M\'exico
;
_publ_section_title
;
 Oxodienyl/Alkyne Coupling Reactions in Half-Open Ruthenocenes(II) and
 Related Species of Ru(IV)
;
_journal_issue 12
_journal_name_full Organometallics
_journal_page_first 2875
_journal_paper_doi 10.1021/om050018o
_journal_volume 24
_journal_year 2005
_chemical_formula_sum 'C28 H30 O Ru'
_chemical_formula_weight 483.59
_chemical_name_systematic
;
?
;
_space_group_IT_number 9
_symmetry_cell_setting monoclinic
_symmetry_space_group_name_Hall 'C -2yc'
_symmetry_space_group_name_H-M 'C 1 c 1'
_atom_sites_solution_hydrogens geom
_atom_sites_solution_primary direct
_atom_sites_solution_secondary difmap
_audit_creation_method 'SHELXL-CIF-file updated by CIFRTF'
_cell_angle_alpha 90.00
_cell_angle_beta 100.6340(1)
_cell_angle_gamma 90.00
_cell_formula_units_Z 4
_cell_length_a 12.0777(3)
_cell_length_b 11.3100(3)
_cell_length_c 16.7043(5)
_cell_measurement_reflns_used 600
_cell_measurement_temperature 198(2)
_cell_measurement_theta_max 10
_cell_measurement_theta_min 1
_cell_volume 2242.60(11)
_computing_cell_refinement 'HKL Scalepack (Otwinowski & Minor 1997)'
_computing_data_collection 'Collect (Nonius BV, 1997-2000)'
_computing_data_reduction 'HKL Denzo and Scalepack (Otwinowski & Minor 1997)'
_computing_molecular_graphics 'Diamond 2.1e(Crystalimpact, 2003)'
_computing_publication_material 'WinGX publication routines (Farrugia, 1999)'
_computing_structure_refinement 'SHELXL-97 (Sheldrick 1997)'
_computing_structure_solution 'SHELXS-97(Sheldrick 1990)'
_diffrn_ambient_temperature 198(2)
_diffrn_detector_area_resol_mean 3
_diffrn_measured_fraction_theta_full 0.988
_diffrn_measured_fraction_theta_max 0.988
_diffrn_measurement_device_type 'Kappa CCD'
_diffrn_measurement_method phi-omega
_diffrn_radiation_monochromator graphite
_diffrn_radiation_source 'fine-focus sealed tube'
_diffrn_radiation_type MoK\a
_diffrn_radiation_wavelength 0.71073
_diffrn_reflns_av_R_equivalents 0.0465
_diffrn_reflns_av_sigmaI/netI 0.0577
_diffrn_reflns_limit_h_max 15
_diffrn_reflns_limit_h_min -15
_diffrn_reflns_limit_k_max 14
_diffrn_reflns_limit_k_min -13
_diffrn_reflns_limit_l_max 21
_diffrn_reflns_limit_l_min -21
_diffrn_reflns_number 10278
_diffrn_reflns_theta_full 27.48
_diffrn_reflns_theta_max 27.48
_diffrn_reflns_theta_min 2.48
_diffrn_standards_interval_time 0
_diffrn_standards_number 100
_exptl_absorpt_coefficient_mu 0.716
_exptl_absorpt_correction_T_max 0.86686
_exptl_absorpt_correction_T_min 0.78949
_exptl_absorpt_correction_type multi-scan
_exptl_absorpt_process_details
;
Blessing, B. (1995) Acta Cryst. A51, 33-38
;
_exptl_crystal_colour yellow
_exptl_crystal_density_diffrn 1.432
_exptl_crystal_density_method 'not measured'
_exptl_crystal_description prism
_exptl_crystal_F_000 1000
_exptl_crystal_size_max 0.3
_exptl_crystal_size_mid 0.1
_exptl_crystal_size_min 0.1
_refine_diff_density_max 1.040
_refine_diff_density_min -1.047
_refine_diff_density_rms 0.147
_refine_ls_abs_structure_details 'Flack H D (1983), Acta Cryst. A39, 876-881'
_refine_ls_abs_structure_Flack -0.02(5)
_refine_ls_extinction_coef 0.0079(6)
_refine_ls_extinction_expression Fc^*^=kFc[1+0.001xFc^2^\l^3^/sin(2\q)]^-1/4^
_refine_ls_extinction_method SHELXL
_refine_ls_goodness_of_fit_ref 1.083
_refine_ls_hydrogen_treatment mixed
_refine_ls_matrix_type full
_refine_ls_number_parameters 268
_refine_ls_number_reflns 4471
_refine_ls_number_restraints 2
_refine_ls_restrained_S_all 1.083
_refine_ls_R_factor_all 0.0496
_refine_ls_R_factor_gt 0.0443
_refine_ls_shift/su_max 0.004
_refine_ls_shift/su_mean 0.000
_refine_ls_structure_factor_coef Fsqd
_refine_ls_weighting_details 'calc w=1/[\s^2^(Fo^2^)+(0.0665P)^2^+3.8512P] where P=(Fo^2^+2Fc^2^)/3'
_refine_ls_weighting_scheme calc
_refine_ls_wR_factor_gt 0.1118
_refine_ls_wR_factor_ref 0.1155
_reflns_number_gt 4148
_reflns_number_total 4471
_reflns_threshold_expression >2sigma(I)
_cod_data_source_file om050018osi20050316_110511.cif
_cod_data_source_block compound6
_cod_depositor_comments
;
The following automatic conversions were performed:

'_symmetry_cell_setting' value 'Monoclinic' changed to 'monoclinic'
according to /home/saulius/struct/CIF-dictionaries/cif_core.dic
dictionary named 'cif_core.dic' version 2.4.1 from
2010-06-29.

'_exptl_absorpt_correction_type' value 'Multi-scan'
changed to 'multi-scan' according to
/home/saulius/struct/CIF-dictionaries/cif_core.dic dictionary named
'cif_core.dic' version 2.4.1 from 2010-06-29.

Automatic conversion script
Id: cif_fix_values 1715 2011-07-08 13:25:40Z adriana 
;
_cod_original_sg_symbol_H-M Cc
_cod_database_code 4075793

loop_
_symmetry_equiv_pos_as_xyz
'x, y, z'
'x, -y, z+1/2'
'x+1/2, y+1/2, z'
'x+1/2, -y+1/2, z+1/2'

loop_
_atom_site_label
_atom_site_type_symbol
_atom_site_fract_x
_atom_site_fract_y
_atom_site_fract_z
_atom_site_U_iso_or_equiv
_atom_site_adp_type
_atom_site_occupancy
_atom_site_symmetry_multiplicity
_atom_site_calc_flag
_atom_site_refinement_flags
C1 C -0.0337(6) 0.2816(8) 0.3167(4) 0.0426(16) Uani 1 1 d .
C2 C -0.0523(5) 0.3123(5) 0.3976(3) 0.0298(12) Uani 1 1 d .
H2 H -0.116(6) 0.350(3) 0.3989(4) 0.036 Uiso 1 1 calc R
C3 C 0.0423(5) 0.3542(6) 0.4534(4) 0.0320(12) Uani 1 1 d .
C4 C 0.0505(4) 0.3676(5) 0.5397(4) 0.0295(11) Uani 1 1 d .
C5 C -0.0303(5) 0.3254(5) 0.5859(4) 0.0260(12) Uani 1 1 d .
C6 C -0.1379(4) 0.2860(5) 0.5431(3) 0.0262(11) Uani 1 1 d .
H6 H -0.173(2) 0.347(4) 0.501(3) 0.031 Uiso 1 1 calc R
C9 C -0.2260(4) 0.2302(5) 0.5816(3) 0.0262(10) Uani 1 1 d .
C10 C -0.3385(5) 0.2470(5) 0.5433(4) 0.0336(12) Uani 1 1 d .
H10 H -0.3542 0.2937 0.4953 0.040 Uiso 1 1 calc R
C11 C -0.4275(5) 0.1972(5) 0.5735(5) 0.0404(15) Uani 1 1 d .
H11 H -0.5026 0.2079 0.5452 0.048 Uiso 1 1 calc R
C12 C -0.4073(5) 0.1334(6) 0.6435(4) 0.0438(15) Uani 1 1 d .
H12 H -0.4684 0.1024 0.6655 0.053 Uiso 1 1 calc R
C13 C -0.2970(6) 0.1133(6) 0.6832(4) 0.0398(13) Uani 1 1 d .
H13 H -0.2829 0.0673 0.7316 0.048 Uiso 1 1 calc R
C14 C -0.2081(5) 0.1602(6) 0.6521(4) 0.0346(12) Uani 1 1 d .
H14 H -0.1331 0.1447 0.6791 0.042 Uiso 1 1 calc R
C15 C 0.0020(6) 0.3339(5) 0.6762(4) 0.0297(13) Uani 1 1 d .
C16 C -0.0717(5) 0.3825(5) 0.7215(4) 0.0342(12) Uani 1 1 d .
H16 H -0.1458 0.4028 0.6951 0.041 Uiso 1 1 calc R
C17 C -0.0402(6) 0.4023(6) 0.8043(4) 0.0397(14) Uani 1 1 d .
H17 H -0.0928 0.4349 0.8340 0.048 Uiso 1 1 calc R
C18 C 0.0664(6) 0.3749(6) 0.8436(4) 0.0451(15) Uani 1 1 d .
H18 H 0.0878 0.3893 0.9004 0.054 Uiso 1 1 calc R
C19 C 0.1435(6) 0.3261(5) 0.8005(4) 0.0407(14) Uani 1 1 d .
H19 H 0.2176 0.3070 0.8276 0.049 Uiso 1 1 calc R
C20 C 0.1109(6) 0.3058(5) 0.7179(5) 0.0319(14) Uani 1 1 d .
H20 H 0.1635 0.2721 0.6886 0.038 Uiso 1 1 calc R
C24 C -0.0069(2) 0.0090(2) 0.43711(15) 0.0349(14) Uani 1 1 d G
C25 C 0.10567(19) 0.0520(2) 0.44830(14) 0.0309(11) Uani 1 1 d G
C21 C 0.14717(19) 0.0617(2) 0.53356(15) 0.0272(10) Uani 1 1 d G
C22 C 0.0602(2) 0.0246(2) 0.57505(15) 0.0286(13) Uani 1 1 d G
C23 C -0.0350(2) -0.0079(2) 0.51544(16) 0.0304(11) Uani 1 1 d G
C29 C -0.0834(3) -0.0147(4) 0.3562(2) 0.052(2) Uani 1 1 d G
H29A H -0.1081 -0.0973 0.3539 0.077 Uiso 1 1 calc R
H29C H -0.0423 0.0006 0.3118 0.077 Uiso 1 1 calc R
H29B H -0.1492 0.0374 0.3503 0.077 Uiso 1 1 calc R
C30 C 0.1700(3) 0.0821(4) 0.3813(2) 0.0559(19) Uani 1 1 d G
H30B H 0.2233 0.1462 0.3996 0.084 Uiso 1 1 calc R
H30C H 0.1170 0.1075 0.3327 0.084 Uiso 1 1 calc R
H30A H 0.2112 0.0122 0.3683 0.084 Uiso 1 1 calc R
C26 C 0.2633(3) 0.1039(4) 0.5731(2) 0.0419(14) Uani 1 1 d G
H26A H 0.2609 0.1346 0.6276 0.063 Uiso 1 1 calc R
H26B H 0.2878 0.1667 0.5399 0.063 Uiso 1 1 calc R
H26C H 0.3165 0.0378 0.5774 0.063 Uiso 1 1 calc R
C27 C 0.0677(3) 0.0206(4) 0.6665(2) 0.062(2) Uani 1 1 d G
H27A H 0.1469 0.0238 0.6934 0.093 Uiso 1 1 calc R
H27B H 0.0338 -0.0529 0.6815 0.093 Uiso 1 1 calc R
H27C H 0.0272 0.0883 0.6837 0.093 Uiso 1 1 calc R
C28 C -0.1466(3) -0.0527(4) 0.5324(2) 0.0551(18) Uani 1 1 d G
H28A H -0.1475 -0.0459 0.5907 0.083 Uiso 1 1 calc R
H28B H -0.1564 -0.1357 0.5158 0.083 Uiso 1 1 calc R
H28C H -0.2080 -0.0054 0.5016 0.083 Uiso 1 1 calc R
O1 O -0.1070(5) 0.2583(7) 0.2587(3) 0.0584(15) Uani 1 1 d .
Ru1 Ru 0.001587(17) 0.18620(3) 0.499865(17) 0.02129(14) Uani 1 1 d .
H3 H 0.113(4) 0.364(5) 0.437(3) 0.007(11) Uiso 1 1 d .
H4 H 0.137(7) 0.379(7) 0.565(5) 0.06(2) Uiso 1 1 d .
H1 H 0.060(8) 0.265(9) 0.306(6) 0.08(3) Uiso 1 1 d .

loop_
_atom_site_aniso_label
_atom_site_aniso_U_11
_atom_site_aniso_U_22
_atom_site_aniso_U_33
_atom_site_aniso_U_23
_atom_site_aniso_U_13
_atom_site_aniso_U_12
C1 0.031(4) 0.070(5) 0.027(3) 0.012(4) 0.008(3) -0.005(4)
C2 0.031(3) 0.035(3) 0.023(3) 0.013(2) 0.005(2) 0.002(2)
C3 0.033(3) 0.033(3) 0.033(3) 0.009(3) 0.014(3) -0.004(2)
C4 0.025(3) 0.024(3) 0.040(3) 0.004(2) 0.005(2) -0.001(2)
C5 0.026(3) 0.023(3) 0.030(3) 0.002(2) 0.009(2) 0.0018(19)
C6 0.025(3) 0.029(3) 0.027(3) 0.002(2) 0.009(2) 0.003(2)
C9 0.023(2) 0.027(2) 0.030(3) 0.003(2) 0.007(2) 0.001(2)
C10 0.025(3) 0.039(3) 0.037(3) -0.001(2) 0.006(2) 0.003(2)
C11 0.020(3) 0.042(3) 0.059(4) 0.004(3) 0.007(3) 0.001(2)
C12 0.039(3) 0.044(4) 0.055(4) -0.013(3) 0.024(3) -0.010(3)
C13 0.047(4) 0.045(3) 0.030(3) 0.002(3) 0.012(3) -0.008(3)
C14 0.032(3) 0.040(3) 0.031(3) 0.006(2) 0.003(2) -0.004(2)
C15 0.028(3) 0.028(3) 0.032(3) -0.002(2) 0.003(3) -0.004(2)
C16 0.039(3) 0.028(3) 0.038(3) -0.003(2) 0.013(2) -0.001(2)
C17 0.046(4) 0.039(3) 0.038(3) -0.008(3) 0.018(3) -0.001(3)
C18 0.065(4) 0.044(4) 0.027(3) -0.004(2) 0.010(3) 0.001(3)
C19 0.045(4) 0.036(3) 0.038(3) 0.001(2) -0.001(3) 0.002(2)
C20 0.035(4) 0.029(3) 0.032(4) -0.004(2) 0.009(3) 0.001(2)
C24 0.031(3) 0.038(3) 0.037(3) -0.016(3) 0.010(3) -0.003(3)
C25 0.032(3) 0.035(3) 0.027(3) 0.003(2) 0.008(2) 0.004(2)
C21 0.024(2) 0.024(2) 0.031(3) 0.001(2) -0.001(2) 0.006(2)
C22 0.040(3) 0.018(2) 0.033(3) 0.006(2) 0.020(3) 0.002(2)
C23 0.030(3) 0.029(3) 0.032(3) 0.001(2) 0.005(2) -0.005(2)
C29 0.044(4) 0.037(4) 0.064(5) -0.024(3) -0.016(3) -0.003(3)
C30 0.053(4) 0.072(5) 0.051(4) 0.000(4) 0.030(3) 0.008(4)
C26 0.023(3) 0.038(3) 0.060(4) -0.004(3) -0.004(3) 0.000(2)
C27 0.071(5) 0.072(6) 0.046(5) 0.024(4) 0.017(4) 0.003(4)
C28 0.049(4) 0.043(4) 0.078(5) -0.003(4) 0.023(4) -0.014(3)
O1 0.049(3) 0.092(5) 0.032(3) 0.006(3) 0.003(2) -0.010(3)
Ru1 0.01900(18) 0.02541(19) 0.01975(18) 0.0016(2) 0.00431(11) -0.0004(2)

loop_
_atom_type_symbol
_atom_type_description
_atom_type_scat_dispersion_real
_atom_type_scat_dispersion_imag
_atom_type_scat_source
C C 0.0033 0.0016 'International Tables Vol C Tables 4.2.6.8 and 6.1.1.4'
H H 0.0000 0.0000 'International Tables Vol C Tables 4.2.6.8 and 6.1.1.4'
O O 0.0106 0.0060 'International Tables Vol C Tables 4.2.6.8 and 6.1.1.4'
Ru Ru -1.2594 0.8363 'International Tables Vol C Tables 4.2.6.8 and 6.1.1.4'

loop_
_geom_angle_atom_site_label_1
_geom_angle_atom_site_label_2
_geom_angle_atom_site_label_3
_geom_angle
O1 C1 C2 125.4(7)
O1 C1 H1 114(5)
C2 C1 H1 120(5)
C3 C2 C1 116.7(6)
C3 C2 Ru1 67.9(3)
C1 C2 Ru1 119.1(5)
C3 C2 H2 115.0
C1 C2 H2 115.0
Ru1 C2 H2 115.0
C2 C3 C4 126.4(5)
C2 C3 Ru1 74.4(3)
C4 C3 Ru1 73.0(3)
C2 C3 H3 121(3)
C4 C3 H3 112(3)
Ru1 C3 H3 119(3)
C5 C4 C3 125.4(5)
C5 C4 Ru1 71.4(3)
C3 C4 Ru1 68.5(3)
C5 C4 H4 123(5)
C3 C4 H4 107(5)
Ru1 C4 H4 115(4)
C4 C5 C6 118.7(6)
C4 C5 C15 116.5(5)
C6 C5 C15 124.7(5)
C4 C5 Ru1 70.7(3)
C6 C5 Ru1 72.9(3)
C15 C5 Ru1 131.2(4)
C5 C6 C9 125.0(5)
C5 C6 Ru1 69.7(3)
C9 C6 Ru1 124.3(4)
C5 C6 H6 110.7
C9 C6 H6 110.7
Ru1 C6 H6 110.7
C14 C9 C10 116.5(5)
C14 C9 C6 126.4(5)
C10 C9 C6 117.2(5)
C11 C10 C9 121.9(6)
C11 C10 H10 119.0
C9 C10 H10 119.0
C12 C11 C10 120.0(6)
C12 C11 H11 120.0
C10 C11 H11 120.0
C11 C12 C13 120.1(5)
C11 C12 H12 120.0
C13 C12 H12 120.0
C14 C13 C12 120.0(6)
C14 C13 H13 120.0
C12 C13 H13 120.0
C13 C14 C9 121.5(6)
C13 C14 H14 119.3
C9 C14 H14 119.3
C16 C15 C20 117.1(6)
C16 C15 C5 120.3(6)
C20 C15 C5 122.3(6)
C17 C16 C15 121.6(6)
C17 C16 H16 119.2
C15 C16 H16 119.2
C18 C17 C16 120.3(6)
C18 C17 H17 119.9
C16 C17 H17 119.9
C17 C18 C19 120.1(6)
C17 C18 H18 119.9
C19 C18 H18 119.9
C20 C19 C18 119.2(7)
C20 C19 H19 120.4
C18 C19 H19 120.4
C19 C20 C15 121.7(6)
C19 C20 H20 119.2
C15 C20 H20 119.2
C23 C24 C25 108.0
C23 C24 C29 126.0
C25 C24 C29 126.0
C23 C24 Ru1 71.97(9)
C25 C24 Ru1 71.02(8)
C29 C24 Ru1 122.69(9)
C24 C25 C21 108.0
C24 C25 C30 126.0
C21 C25 C30 126.0
C24 C25 Ru1 72.07(8)
C21 C25 Ru1 71.49(9)
C30 C25 Ru1 122.14(9)
C22 C21 C25 108.0
C22 C21 C26 126.0
C25 C21 C26 126.0
C22 C21 Ru1 72.07(9)
C25 C21 Ru1 71.48(9)
C26 C21 Ru1 122.14(8)
C21 C22 C23 108.0
C21 C22 C27 126.0
C23 C22 C27 126.0
C21 C22 Ru1 71.02(8)
C23 C22 Ru1 71.96(9)
C27 C22 Ru1 122.70(9)
C22 C23 C24 108.0
C22 C23 C28 126.0
C24 C23 C28 126.0
C22 C23 Ru1 71.32(9)
C24 C23 Ru1 71.31(9)
C28 C23 Ru1 123.03(8)
C24 C29 H29A 109.5
C24 C29 H29C 109.5
H29A C29 H29C 109.5
C24 C29 H29B 109.5
H29A C29 H29B 109.5
H29C C29 H29B 109.5
C25 C30 H30B 109.5
C25 C30 H30C 109.5
H30B C30 H30C 109.5
C25 C30 H30A 109.5
H30B C30 H30A 109.5
H30C C30 H30A 109.5
C21 C26 H26A 109.5
C21 C26 H26B 109.5
H26A C26 H26B 109.5
C21 C26 H26C 109.5
H26A C26 H26C 109.5
H26B C26 H26C 109.5
C22 C27 H27A 109.5
C22 C27 H27B 109.5
H27A C27 H27B 109.5
C22 C27 H27C 109.5
H27A C27 H27C 109.5
H27B C27 H27C 109.5
C23 C28 H28A 109.5
C23 C28 H28B 109.5
H28A C28 H28B 109.5
C23 C28 H28C 109.5
H28A C28 H28C 109.5
H28B C28 H28C 109.5
C3 Ru1 C4 38.5(2)
C3 Ru1 C5 71.5(3)
C4 Ru1 C5 37.8(2)
C3 Ru1 C2 37.7(2)
C4 Ru1 C2 70.1(2)
C5 Ru1 C2 88.9(2)
C3 Ru1 C25 106.18(19)
C4 Ru1 C25 127.48(15)
C5 Ru1 C25 155.29(17)
C2 Ru1 C25 104.12(17)
C3 Ru1 C21 115.20(18)
C4 Ru1 C21 110.79(16)
C5 Ru1 C21 120.43(18)
C2 Ru1 C21 134.35(17)
C25 Ru1 C21 37.0
C3 Ru1 C6 84.7(2)
C4 Ru1 C6 67.1(2)
C5 Ru1 C6 37.4(2)
C2 Ru1 C6 78.2(2)
C25 Ru1 C6 165.29(16)
C21 Ru1 C6 146.29(15)
C3 Ru1 C24 127.8(2)
C4 Ru1 C24 162.66(15)
C5 Ru1 C24 159.33(16)
C2 Ru1 C24 103.34(17)
C25 Ru1 C24 36.9
C21 Ru1 C24 61.63(7)
C6 Ru1 C24 128.40(15)
C3 Ru1 C22 148.21(18)
C4 Ru1 C22 123.15(16)
C5 Ru1 C22 106.81(18)
C2 Ru1 C22 164.25(17)
C25 Ru1 C22 61.63(7)
C21 Ru1 C22 36.9
C6 Ru1 C22 113.80(15)
C24 Ru1 C22 61.42(7)
C3 Ru1 C23 164.6(2)
C4 Ru1 C23 156.23(16)
C5 Ru1 C23 123.66(16)
C2 Ru1 C23 132.31(17)
C25 Ru1 C23 61.50(8)
C21 Ru1 C23 61.50(7)
C6 Ru1 C23 105.98(15)
C24 Ru1 C23 36.7
C22 Ru1 C23 36.7

loop_
_geom_bond_atom_site_label_1
_geom_bond_atom_site_label_2
_geom_bond_distance
C1 O1 1.214(9)
C1 C2 1.452(9)
C1 H1 1.20(9)
C2 C3 1.417(9)
C2 Ru1 2.229(5)
C2 H2 0.8868
C3 C4 1.435(9)
C3 Ru1 2.144(6)
C3 H3 0.94(5)
C4 C5 1.432(8)
C4 Ru1 2.203(5)
C4 H4 1.06(8)
C5 C6 1.433(8)
C5 C15 1.490(9)
C5 Ru1 2.213(6)
C6 C9 1.482(7)
C6 Ru1 2.255(5)
C6 H6 1.0260
C9 C14 1.402(8)
C9 C10 1.404(8)
C10 C11 1.388(8)
C10 H10 0.9500
C11 C12 1.358(11)
C11 H11 0.9500
C12 C13 1.392(10)
C12 H12 0.9500
C13 C14 1.383(8)
C13 H13 0.9500
C14 H14 0.9500
C15 C16 1.385(9)
C15 C20 1.406(10)
C16 C17 1.384(8)
C16 H16 0.9500
C17 C18 1.368(10)
C17 H17 0.9500
C18 C19 1.392(10)
C18 H18 0.9500
C19 C20 1.383(10)
C19 H19 0.9500
C20 H20 0.9500
C24 C23 1.4240(13)
C24 C25 1.4240(13)
C24 C29 1.5137(14)
C24 Ru1 2.256(3)
C25 C21 1.4241(13)
C25 C30 1.5137(14)
C25 Ru1 2.242(3)
C21 C22 1.4239(13)
C21 C26 1.5137(14)
C21 Ru1 2.242(2)
C22 C23 1.4240(13)
C22 C27 1.5137(14)
C22 Ru1 2.256(3)
C23 C28 1.5137(14)
C23 Ru1 2.264(2)
C29 H29A 0.9800
C29 H29C 0.9800
C29 H29B 0.9800
C30 H30B 0.9800
C30 H30C 0.9800
C30 H30A 0.9800
C26 H26A 0.9800
C26 H26B 0.9800
C26 H26C 0.9800
C27 H27A 0.9800
C27 H27B 0.9800
C27 H27C 0.9800
C28 H28A 0.9800
C28 H28B 0.9800
C28 H28C 0.9800

loop_
_geom_torsion_atom_site_label_1
_geom_torsion_atom_site_label_2
_geom_torsion_atom_site_label_3
_geom_torsion_atom_site_label_4
_geom_torsion
O1 C1 C2 C3 -170.5(8)
O1 C1 C2 Ru1 111.2(9)
C1 C2 C3 C4 -166.8(6)
Ru1 C2 C3 C4 -54.3(6)
C1 C2 C3 Ru1 -112.6(5)
C2 C3 C4 C5 9.2(10)
Ru1 C3 C4 C5 -45.6(5)
C2 C3 C4 Ru1 54.8(6)
C3 C4 C5 C6 -12.3(8)
Ru1 C4 C5 C6 -56.9(4)
C3 C4 C5 C15 171.8(6)
Ru1 C4 C5 C15 127.2(5)
C3 C4 C5 Ru1 44.6(5)
C4 C5 C6 C9 174.2(5)
C15 C5 C6 C9 -10.3(9)
Ru1 C5 C6 C9 118.4(5)
C4 C5 C6 Ru1 55.8(4)
C15 C5 C6 Ru1 -128.7(6)
C5 C6 C9 C14 -30.5(9)
Ru1 C6 C9 C14 57.6(8)
C5 C6 C9 C10 150.7(5)
Ru1 C6 C9 C10 -121.3(5)
C14 C9 C10 C11 0.1(9)
C6 C9 C10 C11 179.1(5)
C9 C10 C11 C12 2.2(10)
C10 C11 C12 C13 -2.8(10)
C11 C12 C13 C14 1.2(10)
C12 C13 C14 C9 1.2(10)
C10 C9 C14 C13 -1.8(9)
C6 C9 C14 C13 179.4(6)
C4 C5 C15 C16 131.1(6)
C6 C5 C15 C16 -44.5(8)
Ru1 C5 C15 C16 -142.0(5)
C4 C5 C15 C20 -41.8(8)
C6 C5 C15 C20 142.6(6)
Ru1 C5 C15 C20 45.1(8)
C20 C15 C16 C17 -0.3(9)
C5 C15 C16 C17 -173.6(5)
C15 C16 C17 C18 0.7(9)
C16 C17 C18 C19 -0.5(10)
C17 C18 C19 C20 0.0(10)
C18 C19 C20 C15 0.3(9)
C16 C15 C20 C19 -0.2(9)
C5 C15 C20 C19 172.9(6)
C23 C24 C25 C21 0.0
C29 C24 C25 C21 180.0
Ru1 C24 C25 C21 62.87(10)
C23 C24 C25 C30 180.0
C29 C24 C25 C30 0.0
Ru1 C24 C25 C30 -117.13(10)
C23 C24 C25 Ru1 -62.87(10)
C29 C24 C25 Ru1 117.13(10)
C24 C25 C21 C22 0.0
C30 C25 C21 C22 180.0
Ru1 C25 C21 C22 63.25(9)
C24 C25 C21 C26 180.0
C30 C25 C21 C26 0.0
Ru1 C25 C21 C26 -116.75(9)
C24 C25 C21 Ru1 -63.25(9)
C30 C25 C21 Ru1 116.75(9)
C25 C21 C22 C23 0.0
C26 C21 C22 C23 180.0
Ru1 C21 C22 C23 62.86(9)
C25 C21 C22 C27 180.0
C26 C21 C22 C27 0.0
Ru1 C21 C22 C27 -117.14(9)
C25 C21 C22 Ru1 -62.86(9)
C26 C21 C22 Ru1 117.14(9)
C21 C22 C23 C24 0.0
C27 C22 C23 C24 180.0
Ru1 C22 C23 C24 62.25(9)
C21 C22 C23 C28 180.0
C27 C22 C23 C28 0.0
Ru1 C22 C23 C28 -117.75(9)
C21 C22 C23 Ru1 -62.25(9)
C27 C22 C23 Ru1 117.75(9)
C25 C24 C23 C22 0.0
C29 C24 C23 C22 180.0
Ru1 C24 C23 C22 -62.26(8)
C25 C24 C23 C28 180.0
C29 C24 C23 C28 0.0
Ru1 C24 C23 C28 117.74(8)
C25 C24 C23 Ru1 62.26(8)
C29 C24 C23 Ru1 -117.74(8)
C2 C3 Ru1 C4 -136.9(5)
C2 C3 Ru1 C5 -113.5(4)
C4 C3 Ru1 C5 23.4(3)
C4 C3 Ru1 C2 136.9(5)
C2 C3 Ru1 C25 92.3(4)
C4 C3 Ru1 C25 -130.8(3)
C2 C3 Ru1 C21 130.8(3)
C4 C3 Ru1 C21 -92.2(3)
C2 C3 Ru1 C6 -77.6(4)
C4 C3 Ru1 C6 59.4(3)
C2 C3 Ru1 C24 58.3(4)
C4 C3 Ru1 C24 -164.8(3)
C2 C3 Ru1 C22 154.2(3)
C4 C3 Ru1 C22 -68.9(5)
C2 C3 Ru1 C23 56.9(8)
C4 C3 Ru1 C23 -166.1(5)
C5 C4 Ru1 C3 142.0(5)
C3 C4 Ru1 C5 -142.0(5)
C5 C4 Ru1 C2 115.7(4)
C3 C4 Ru1 C2 -26.4(3)
C5 C4 Ru1 C25 -151.5(3)
C3 C4 Ru1 C25 66.4(4)
C5 C4 Ru1 C21 -113.2(3)
C3 C4 Ru1 C21 104.7(3)
C5 C4 Ru1 C6 30.4(3)
C3 C4 Ru1 C6 -111.6(4)
C5 C4 Ru1 C24 -173.9(5)
C3 C4 Ru1 C24 44.0(7)
C5 C4 Ru1 C22 -73.9(4)
C3 C4 Ru1 C22 144.1(3)
C5 C4 Ru1 C23 -47.1(6)
C3 C4 Ru1 C23 170.9(3)
C4 C5 Ru1 C3 -23.8(3)
C6 C5 Ru1 C3 106.0(4)
C15 C5 Ru1 C3 -132.6(6)
C6 C5 Ru1 C4 129.8(5)
C15 C5 Ru1 C4 -108.8(7)
C4 C5 Ru1 C2 -58.0(3)
C6 C5 Ru1 C2 71.8(4)
C15 C5 Ru1 C2 -166.8(6)
C4 C5 Ru1 C25 64.9(6)
C6 C5 Ru1 C25 -165.3(3)
C15 C5 Ru1 C25 -43.9(8)
C4 C5 Ru1 C21 85.1(3)
C6 C5 Ru1 C21 -145.1(3)
C15 C5 Ru1 C21 -23.7(6)
C4 C5 Ru1 C6 -129.8(5)
C15 C5 Ru1 C6 121.4(7)
C4 C5 Ru1 C24 174.9(4)
C6 C5 Ru1 C24 -55.3(7)
C15 C5 Ru1 C24 66.1(8)
C4 C5 Ru1 C22 122.8(3)
C6 C5 Ru1 C22 -107.4(3)
C15 C5 Ru1 C22 14.0(6)
C4 C5 Ru1 C23 159.2(3)
C6 C5 Ru1 C23 -71.0(4)
C15 C5 Ru1 C23 50.5(6)
C1 C2 Ru1 C3 109.1(7)
C3 C2 Ru1 C4 26.9(4)
C1 C2 Ru1 C4 136.0(6)
C3 C2 Ru1 C5 60.5(4)
C1 C2 Ru1 C5 169.6(5)
C3 C2 Ru1 C25 -98.3(4)
C1 C2 Ru1 C25 10.8(5)
C3 C2 Ru1 C21 -73.2(4)
C1 C2 Ru1 C21 36.0(6)
C3 C2 Ru1 C6 96.6(4)
C1 C2 Ru1 C6 -154.3(6)
C3 C2 Ru1 C24 -136.3(3)
C1 C2 Ru1 C24 -27.2(5)
C3 C2 Ru1 C22 -122.4(6)
C1 C2 Ru1 C22 -13.2(10)
C3 C2 Ru1 C23 -162.4(3)
C1 C2 Ru1 C23 -53.3(6)
C24 C25 Ru1 C3 -132.6(2)
C21 C25 Ru1 C3 110.6(2)
C30 C25 Ru1 C3 -10.9(2)
C24 C25 Ru1 C4 -169.1(2)
C21 C25 Ru1 C4 74.1(2)
C30 C25 Ru1 C4 -47.3(2)
C24 C25 Ru1 C5 146.5(4)
C21 C25 Ru1 C5 29.7(4)
C30 C25 Ru1 C5 -91.8(4)
C24 C25 Ru1 C2 -93.52(17)
C21 C25 Ru1 C2 149.69(17)
C30 C25 Ru1 C2 28.24(17)
C24 C25 Ru1 C21 116.8
C30 C25 Ru1 C21 -121.4
C24 C25 Ru1 C6 3.8(6)
C21 C25 Ru1 C6 -113.0(6)
C30 C25 Ru1 C6 125.6(6)
C21 C25 Ru1 C24 -116.8
C30 C25 Ru1 C24 121.8
C24 C25 Ru1 C22 79.26(5)
C21 C25 Ru1 C22 -37.5
C30 C25 Ru1 C22 -159.0
C24 C25 Ru1 C23 37.3
C21 C25 Ru1 C23 -79.52(6)
C30 C25 Ru1 C23 159.0
C22 C21 Ru1 C3 159.7(2)
C25 C21 Ru1 C3 -83.5(2)
C26 C21 Ru1 C3 37.9(2)
C22 C21 Ru1 C4 117.93(17)
C25 C21 Ru1 C4 -125.27(17)
C26 C21 Ru1 C4 -3.84(17)
C22 C21 Ru1 C5 77.09(19)
C25 C21 Ru1 C5 -166.11(19)
C26 C21 Ru1 C5 -44.68(19)
C22 C21 Ru1 C2 -160.0(2)
C25 C21 Ru1 C2 -43.2(2)
C26 C21 Ru1 C2 78.2(2)
C22 C21 Ru1 C25 -116.8
C26 C21 Ru1 C25 121.43(5)
C22 C21 Ru1 C6 38.3(3)
C25 C21 Ru1 C6 155.1(3)
C26 C21 Ru1 C6 -83.5(3)
C22 C21 Ru1 C24 -79.26(5)
C25 C21 Ru1 C24 37.5
C26 C21 Ru1 C24 159.0
C25 C21 Ru1 C22 116.8
C26 C21 Ru1 C22 -121.8
C22 C21 Ru1 C23 -37.3
C25 C21 Ru1 C23 79.53(6)
C26 C21 Ru1 C23 -159.0
C5 C6 Ru1 C3 -66.3(4)
C9 C6 Ru1 C3 174.5(5)
C5 C6 Ru1 C4 -30.8(3)
C9 C6 Ru1 C4 -150.0(5)
C9 C6 Ru1 C5 -119.2(6)
C5 C6 Ru1 C2 -104.0(4)
C9 C6 Ru1 C2 136.8(5)
C5 C6 Ru1 C25 155.3(5)
C9 C6 Ru1 C25 36.1(9)
C5 C6 Ru1 C21 62.8(4)
C9 C6 Ru1 C21 -56.4(6)
C5 C6 Ru1 C24 158.3(3)
C9 C6 Ru1 C24 39.0(5)
C5 C6 Ru1 C22 86.8(3)
C9 C6 Ru1 C22 -32.4(5)
C5 C6 Ru1 C23 125.1(3)
C9 C6 Ru1 C23 5.9(5)
C23 C24 Ru1 C3 -179.4(2)
C25 C24 Ru1 C3 63.5(2)
C29 C24 Ru1 C3 -57.7(2)
C23 C24 Ru1 C4 147.4(5)
C25 C24 Ru1 C4 30.3(5)
C29 C24 Ru1 C4 -90.9(5)
C23 C24 Ru1 C5 -22.0(5)
C25 C24 Ru1 C5 -139.2(5)
C29 C24 Ru1 C5 99.7(5)
C23 C24 Ru1 C2 -147.05(18)
C25 C24 Ru1 C2 95.84(18)
C29 C24 Ru1 C2 -25.35(17)
C23 C24 Ru1 C25 117.1
C29 C24 Ru1 C25 -121.2
C23 C24 Ru1 C21 79.45(6)
C25 C24 Ru1 C21 -37.7
C29 C24 Ru1 C21 -158.8
C23 C24 Ru1 C6 -61.66(19)
C25 C24 Ru1 C6 -178.77(19)
C29 C24 Ru1 C6 60.05(19)
C23 C24 Ru1 C22 37.2
C25 C24 Ru1 C22 -79.88(5)
C29 C24 Ru1 C22 158.9
C25 C24 Ru1 C23 -117.1
C29 C24 Ru1 C23 121.7
C21 C22 Ru1 C3 -36.7(4)
C23 C22 Ru1 C3 -153.8(4)
C27 C22 Ru1 C3 84.5(4)
C21 C22 Ru1 C4 -80.59(18)
C23 C22 Ru1 C4 162.29(18)
C27 C22 Ru1 C4 40.59(18)
C21 C22 Ru1 C5 -118.60(17)
C23 C22 Ru1 C5 124.28(17)
C27 C22 Ru1 C5 2.58(17)
C21 C22 Ru1 C2 64.4(6)
C23 C22 Ru1 C2 -52.8(6)
C27 C22 Ru1 C2 -174.5(6)
C21 C22 Ru1 C25 37.7
C23 C22 Ru1 C25 -79.46(6)
C27 C22 Ru1 C25 158.8
C23 C22 Ru1 C21 -117.12(5)
C27 C22 Ru1 C21 121.2
C21 C22 Ru1 C6 -157.92(17)
C23 C22 Ru1 C6 84.96(17)
C27 C22 Ru1 C6 -36.74(17)
C21 C22 Ru1 C24 79.88(5)
C23 C22 Ru1 C24 -37.2
C27 C22 Ru1 C24 -158.9
C21 C22 Ru1 C23 117.12(5)
C27 C22 Ru1 C23 -121.7
C22 C23 Ru1 C3 119.1(7)
C24 C23 Ru1 C3 1.8(7)
C28 C23 Ru1 C3 -119.6(7)
C22 C23 Ru1 C4 -39.2(4)
C24 C23 Ru1 C4 -156.5(4)
C28 C23 Ru1 C4 82.2(4)
C22 C23 Ru1 C5 -71.9(2)
C24 C23 Ru1 C5 170.8(2)
C28 C23 Ru1 C5 49.5(2)
C22 C23 Ru1 C2 163.0(2)
C24 C23 Ru1 C2 45.7(2)
C28 C23 Ru1 C2 -75.6(2)
C22 C23 Ru1 C25 79.84(5)
C24 C23 Ru1 C25 -37.5
C28 C23 Ru1 C25 -158.8
C22 C23 Ru1 C21 37.5
C24 C23 Ru1 C21 -79.84(6)
C28 C23 Ru1 C21 158.8
C22 C23 Ru1 C6 -108.54(16)
C24 C23 Ru1 C6 134.15(16)
C28 C23 Ru1 C6 12.81(16)
C22 C23 Ru1 C24 117.3
C28 C23 Ru1 C24 -121.34(5)
C24 C23 Ru1 C22 -117.3
C28 C23 Ru1 C22 121.4
